data_7245961
loop_
_publ_author_name
'Chen, Di-Ming'
'Zhang, Xue-Jing'

_publ_section_title
;
 Enhancing the stability of metal--organic framework via ligand
 modification: scalable synthesis and high selectivity of CO2 sorption
 property
;
_journal_issue 3
_journal_name_full CrystEngComm
_journal_page_first 467
_journal_page_last 472
_journal_paper_doi 10.1039/D2CE01496C
_journal_volume 25
_journal_year 2023
_chemical_formula_moiety 'C2.25 H1.5 Cl0.06 Cu0.25 N0.75 O0.5, N0.25 O0.75'
_chemical_formula_sum 'C2.25 H1.5 Cl0.06 Cu0.25 N O1.25'
_chemical_formula_weight 80.65
_space_group_crystal_system tetragonal
_space_group_IT_number 139
_space_group_name_Hall '-I 4 2'
_space_group_name_H-M_alt 'I 4/m m m'
_atom_sites_solution_hydrogens geom
_atom_sites_solution_primary iterative
_atom_sites_solution_secondary difmap
_audit_creation_date 2014-09-14
_audit_creation_method
;
Olex2 1.2
(compiled 2014.07.22 svn.r2960 for OlexSys, GUI svn.r4874)
;
_audit_update_record
;
2014-09-14 deposited with the CCDC.	2022-12-05 downloaded from the CCDC.
;
_cell_angle_alpha 90.00
_cell_angle_beta 90.00
_cell_angle_gamma 90.00
_cell_formula_units_Z 32
_cell_length_a 23.862(3)
_cell_length_b 23.862(3)
_cell_length_c 7.2102(14)
_cell_measurement_temperature 293(2)
_cell_volume 4105.5(11)
_computing_molecular_graphics 'Olex2 (Dolomanov et al., 2009)'
_computing_publication_material 'Olex2 (Dolomanov et al., 2009)'
_computing_structure_refinement 'XL (Sheldrick, 2008)'
_computing_structure_solution
;
Superflip (Palatinus & Chapuis, 2007;Palatinus & van der Lee, 2008;
Palatinus et al., 2012)
;
_diffrn_ambient_temperature 293(2)
_diffrn_measured_fraction_theta_full 0.999
_diffrn_measured_fraction_theta_max 0.999
_diffrn_radiation_monochromator graphite
_diffrn_radiation_type MoK\a
_diffrn_radiation_wavelength 0.71073
_diffrn_reflns_av_R_equivalents 0.0279
_diffrn_reflns_av_unetI/netI 0.0187
_diffrn_reflns_limit_h_max 28
_diffrn_reflns_limit_h_min -28
_diffrn_reflns_limit_k_max 28
_diffrn_reflns_limit_k_min 0
_diffrn_reflns_limit_l_max 8
_diffrn_reflns_limit_l_min 0
_diffrn_reflns_number 3327
_diffrn_reflns_theta_full 24.99
_diffrn_reflns_theta_max 24.99
_diffrn_reflns_theta_min 1.21
_diffrn_source 'fine-focus sealed tube'
_exptl_absorpt_coefficient_mu 1.110
_exptl_absorpt_correction_T_max 0.8085
_exptl_absorpt_correction_T_min 0.8085
_exptl_crystal_colour greenish
_exptl_crystal_colour_modifier greenish
_exptl_crystal_density_diffrn 1.044
_exptl_crystal_density_method 'not measured'
_exptl_crystal_description block
_exptl_crystal_F_000 1290
_exptl_crystal_size_max 0.2
_exptl_crystal_size_mid 0.2
_exptl_crystal_size_min 0.2
_platon_squeeze_details
;
;
_refine_diff_density_max 1.994
_refine_diff_density_min -0.663
_refine_diff_density_rms 0.108
_refine_ls_extinction_method none
_refine_ls_goodness_of_fit_ref 1.175
_refine_ls_hydrogen_treatment constr
_refine_ls_matrix_type full
_refine_ls_number_parameters 68
_refine_ls_number_reflns 1079
_refine_ls_number_restraints 3
_refine_ls_restrained_S_all 1.174
_refine_ls_R_factor_all 0.0718
_refine_ls_R_factor_gt 0.0663
_refine_ls_shift/su_max 0.000
_refine_ls_shift/su_mean 0.000
_refine_ls_structure_factor_coef Fsqd
_refine_ls_weighting_details 'calc w=1/[\s^2^(Fo^2^)+(0.1101P)^2^+9.1160P] where P=(Fo^2^+2Fc^2^)/3'
_refine_ls_weighting_scheme calc
_refine_ls_wR_factor_gt 0.1906
_refine_ls_wR_factor_ref 0.1986
_reflns_number_gt 941
_reflns_number_total 1079
_reflns_threshold_expression >2sigma(I)
_cod_data_source_file d2ce01496c2.cif
_cod_data_source_block ff
_cod_depositor_comments 'Adding full bibliography for 7245961--7245963.cif.'
_cod_original_formula_sum 'C2.25 H1.50 Cl0.06 Cu0.25 N O1.25'
_cod_database_code 7245961
_olex2_refinement_description
;
1. Fixed Uiso
 At 1.2 times of:
  All C(H) groups
2. Restrained distances
 O1-N0AA \\sim O0AA-N0AA \\sim O0AA_$3-N0AA
 with sigma of 0.02
3.a Aromatic/amide H refined with riding coordinates:
 C1(H1), C0AA(H0AA), C2(H2)
;
_olex2_submission_special_instructions 'No special instructions were received'

loop_
_space_group_symop_id
_space_group_symop_operation_xyz
1 'x, y, z'
2 '-y, x, z'
3 'x, -y, -z'
4 '-x, -y, z'
5 '-y, -x, -z'
6 'y, x, -z'
7 'y, -x, z'
8 '-x, y, -z'
9 'x+1/2, y+1/2, z+1/2'
10 '-y+1/2, x+1/2, z+1/2'
11 'x+1/2, -y+1/2, -z+1/2'
12 '-x+1/2, -y+1/2, z+1/2'
13 '-y+1/2, -x+1/2, -z+1/2'
14 'y+1/2, x+1/2, -z+1/2'
15 'y+1/2, -x+1/2, z+1/2'
16 '-x+1/2, y+1/2, -z+1/2'
17 '-x, -y, -z'
18 'y, -x, -z'
19 '-x, y, z'
20 'x, y, -z'
21 'y, x, z'
22 '-y, -x, z'
23 '-y, x, -z'
24 'x, -y, z'
25 '-x+1/2, -y+1/2, -z+1/2'
26 'y+1/2, -x+1/2, -z+1/2'
27 '-x+1/2, y+1/2, z+1/2'
28 'x+1/2, y+1/2, -z+1/2'
29 'y+1/2, x+1/2, z+1/2'
30 '-y+1/2, -x+1/2, z+1/2'
31 '-y+1/2, x+1/2, -z+1/2'
32 'x+1/2, -y+1/2, z+1/2'

loop_
_atom_site_label
_atom_site_type_symbol
_atom_site_fract_x
_atom_site_fract_y
_atom_site_fract_z
_atom_site_U_iso_or_equiv
_atom_site_adp_type
_atom_site_occupancy
_atom_site_calc_flag
_atom_site_disorder_assembly
_atom_site_disorder_group
_atom_site_site_symmetry_order
_atom_site_refinement_flags_posn
_atom_site_refinement_flags_adp
_atom_site_refinement_flags_occupancy
Cu1 Cu 0.5000 0.0000 0.2500 0.0465(5) Uani 1 d . . 8 S T P
Cu2 Cu 0.5000 0.5000 0.1845(2) 0.0510(5) Uani 1 d . . 8 S T P
Cl1 Cl 0.5000 0.5000 0.5000 0.123(3) Uani 1 d . . 16 S T P
N2 N 0.5000 0.06998(16) 0.0944(6) 0.0393(9) Uani 1 d . . 2 S T P
N3 N 0.5000 0.1560(3) 0.0000 0.0475(15) Uani 1 d . . 4 S T P
O4 O 0.5000 0.41842(18) 0.1565(8) 0.0746(15) Uani 1 d . . 2 S T P
C1 C 0.5000 0.1223(2) 0.1452(8) 0.0585(16) Uani 1 d . . 2 S T P
H1 H 0.5000 0.1343 0.2678 0.070 Uiso 1 calc . . 2 RS T P
C1AA C 0.5000 0.2173(3) 0.0000 0.0509(19) Uani 1 d . . 4 S T P
C0AA C 0.5000 0.2447(3) 0.1622(14) 0.098(3) Uani 1 d . . 2 S T P
H0AA H 0.5000 0.2248 0.2732 0.118 Uiso 1 calc . . 2 RS T P
C2 C 0.5000 0.3023(3) 0.1638(12) 0.095(3) Uani 1 d . . 2 S T P
H2 H 0.5000 0.3216 0.2759 0.114 Uiso 1 calc . . 2 RS T P
C3 C 0.5000 0.3311(4) 0.0000 0.067(3) Uani 1 d . . 4 S T P
C4 C 0.5000 0.3954(3) 0.0000 0.058(2) Uani 1 d . . 4 S T P
O1 O 0.4012(6) 0.4012(6) 0.5000 0.277(14) Uani 1 d . . 4 S T P
N0AA N 0.3535(7) 0.3535(7) 0.5000 0.30(3) Uani 1 d . . 4 S T P
O0AA O 0.2879(14) 0.3716(13) 0.5000 0.54(2) Uani 1 d . . 2 S T P

loop_
_atom_site_aniso_label
_atom_site_aniso_U_11
_atom_site_aniso_U_22
_atom_site_aniso_U_33
_atom_site_aniso_U_23
_atom_site_aniso_U_13
_atom_site_aniso_U_12
Cu1 0.0514(6) 0.0514(6) 0.0365(8) 0.000 0.000 0.000
Cu2 0.0438(6) 0.0438(6) 0.0655(10) 0.000 0.000 0.000
Cl1 0.145(4) 0.145(4) 0.079(4) 0.000 0.000 0.000
N2 0.052(2) 0.033(2) 0.034(2) -0.0036(18) 0.000 0.000
N3 0.060(4) 0.028(3) 0.054(4) 0.000 0.000 0.000
O4 0.099(4) 0.033(2) 0.092(4) 0.002(2) 0.000 0.000
C1 0.098(5) 0.038(3) 0.041(3) -0.005(2) 0.000 0.000
C1AA 0.069(5) 0.029(4) 0.054(5) 0.000 0.000 0.000
C0AA 0.168(11) 0.048(4) 0.079(5) 0.009(4) 0.000 0.000
C2 0.172(10) 0.040(4) 0.072(5) -0.011(3) 0.000 0.000
C3 0.074(6) 0.039(5) 0.088(7) 0.000 0.000 0.000
C4 0.052(5) 0.030(4) 0.092(7) 0.000 0.000 0.000
O1 0.33(2) 0.33(2) 0.174(18) 0.000 0.000 -0.17(3)
N0AA 0.154(12) 0.154(12) 0.59(8) 0.000 0.000 0.033(16)
O0AA 0.61(5) 0.34(4) 0.66(7) 0.000 0.000 0.17(3)

loop_
_atom_type_symbol
_atom_type_description
_atom_type_scat_dispersion_real
_atom_type_scat_dispersion_imag
_atom_type_scat_source
C C 0.0033 0.0016 'International Tables Vol C Tables 4.2.6.8 and 6.1.1.4'
H H 0.0000 0.0000 'International Tables Vol C Tables 4.2.6.8 and 6.1.1.4'
Cl Cl 0.1484 0.1585 'International Tables Vol C Tables 4.2.6.8 and 6.1.1.4'
Cu Cu 0.3201 1.2651 'International Tables Vol C Tables 4.2.6.8 and 6.1.1.4'
N N 0.0061 0.0033 'International Tables Vol C Tables 4.2.6.8 and 6.1.1.4'
O O 0.0106 0.0060 'International Tables Vol C Tables 4.2.6.8 and 6.1.1.4'

loop_
_geom_angle_atom_site_label_1
_geom_angle_atom_site_label_2
_geom_angle_atom_site_label_3
_geom_angle
_geom_angle_site_symmetry_1
_geom_angle_site_symmetry_3
_geom_angle_publ_flag
N2 Cu1 N2 108.12(12) 4_655 26 ?
N2 Cu1 N2 112.2(2) 4_655 . ?
N2 Cu1 N2 108.12(12) 26 . ?
N2 Cu1 N2 108.12(12) 4_655 13 ?
N2 Cu1 N2 112.2(2) 26 13 ?
N2 Cu1 N2 108.12(12) . 13 ?
Cl1 Cu2 Cu2 179.999(1) . 17_665 ?
O4 Cu2 Cu2 84.06(17) 2_655 17_665 ?
O4 Cu2 Cu2 84.06(17) 4_665 17_665 ?
O4 Cu2 Cu2 84.07(17) 21 17_665 ?
O4 Cu2 Cu2 84.06(17) . 17_665 ?
O4 Cu2 Cl1 95.94(17) 4_665 . ?
O4 Cu2 Cl1 95.94(17) . . ?
O4 Cu2 Cl1 95.93(17) 2_655 . ?
O4 Cu2 Cl1 95.94(17) 21 . ?
O4 Cu2 O4 168.1(3) . 4_665 ?
O4 Cu2 O4 89.39(4) 4_665 2_655 ?
O4 Cu2 O4 89.39(4) . 2_655 ?
O4 Cu2 O4 89.39(4) 21 4_665 ?
O4 Cu2 O4 168.1(3) 21 2_655 ?
O4 Cu2 O4 89.39(4) 21 . ?
Cu2 Cl1 Cu2 180.0 17_666 . ?
N2 N2 Cu1 123.89(12) 20 . ?
C1 N2 Cu1 129.7(4) . . ?
C1 N2 N2 106.4(3) . 20 ?
C1 N3 C1 104.9(6) 8_655 . ?
C1 N3 C1 104.9(6) 20 . ?
C1 N3 C1 0.0(5) 8_655 20 ?
C1 N3 C1AA 127.5(3) 20 . ?
C1 N3 C1AA 127.5(3) . . ?
C1 N3 C1AA 127.5(3) 8_655 . ?
C4 O4 Cu2 121.9(5) . . ?
N2 C1 N3 111.2(5) . . ?
C0AA C1AA N3 119.2(4) 20 . ?
C0AA C1AA N3 119.2(4) . . ?
C0AA C1AA C0AA 121.6(8) 20 . ?
C1AA C0AA C2 119.7(8) . . ?
C3 C2 C0AA 119.8(8) . . ?
C2 C3 C2 119.5(9) . 20 ?
C2 C3 C4 120.2(4) . . ?
C2 C3 C4 120.3(4) 20 . ?
O4 C4 O4 128.0(8) 20 . ?
O4 C4 C3 116.0(4) 20 . ?
O4 C4 C3 116.0(4) . . ?
O1 N0AA O0AA 119.6(13) . 6_556 ?
O1 N0AA O0AA 119.6(13) . . ?
O0AA N0AA O0AA 121(3) 6_556 . ?

loop_
_geom_bond_atom_site_label_1
_geom_bond_atom_site_label_2
_geom_bond_distance
_geom_bond_site_symmetry_2
_geom_bond_publ_flag
Cu1 N2 2.012(4) 4_655 ?
Cu1 N2 2.012(4) 26 ?
Cu1 N2 2.012(4) 13 ?
Cu1 N2 2.012(4) . ?
Cu2 Cu2 2.661(3) 17_665 ?
Cu2 Cl1 2.2745(18) . ?
Cu2 O4 1.957(4) 4_665 ?
Cu2 O4 1.957(4) . ?
Cu2 O4 1.957(4) 21 ?
Cu2 O4 1.957(4) 2_655 ?
Cl1 Cu2 2.2745(18) 17_666 ?
N2 N2 1.361(9) 20 ?
N2 C1 1.300(7) . ?
N3 C1 1.320(7) 20 ?
N3 C1 1.320(7) 8_655 ?
N3 C1 1.320(7) . ?
N3 C1AA 1.463(9) . ?
O4 C4 1.255(6) . ?
C1AA C0AA 1.340(10) . ?
C1AA C0AA 1.340(10) 20 ?
C0AA C2 1.374(10) . ?
C2 C3 1.367(10) . ?
C3 C2 1.367(10) 20 ?
C3 C4 1.533(11) . ?
C4 O4 1.255(6) 20 ?
O1 N0AA 1.61(2) . ?
N0AA O0AA 1.62(2) . ?
N0AA O0AA 1.62(2) 6_556 ?

loop_
_platon_squeeze_void_nr
_platon_squeeze_void_average_x
_platon_squeeze_void_average_y
_platon_squeeze_void_average_z
_platon_squeeze_void_volume
_platon_squeeze_void_count_electrons
_platon_squeeze_void_content
1 0.250 0.750 -0.095 463 105 ' '
2 0.250 0.250 -0.040 459 105 ' '
3 0.750 0.750 0.013 459 105 ' '
4 0.750 0.250 -0.021 455 104 ' '
